data_1513432
loop_
_publ_author_name
'Takahashi, Hiroki'
'Yasui, Seiji'
'Tsunoi, Shinji'
'Shibata, Ikuya'

_publ_section_title
;
 Catalytic cycloaddition of 2-methyleneaziridines with 1,1-dicyanoalkenes.
;
_journal_issue 4
_journal_name_full 'Organic letters'
_journal_page_first 1192
_journal_page_last 1195
_journal_paper_doi 10.1021/ol500062a
_journal_volume 16
_journal_year 2014
_chemical_formula_moiety 'C20 H15 Cl N2 O'
_chemical_formula_sum 'C20 H15 Cl N2 O'
_chemical_formula_weight 334.80
_space_group_IT_number 14
_symmetry_cell_setting monoclinic
_symmetry_Int_Tables_number 14
_symmetry_space_group_name_Hall '-P 2ybc'
_symmetry_space_group_name_H-M 'P 1 21/c 1'
_atom_sites_solution_hydrogens geom
_atom_sites_solution_primary direct
_atom_sites_solution_secondary difmap
_cell_angle_alpha 90.0000
_cell_angle_beta 94.470(4)
_cell_angle_gamma 90.0000
_cell_formula_units_Z 4
_cell_length_a 18.4649(5)
_cell_length_b 7.9164(2)
_cell_length_c 11.5345(9)
_cell_measurement_reflns_used 118
_cell_measurement_temperature 123
_cell_measurement_theta_max 67.17
_cell_measurement_theta_min 10.69
_cell_volume 1680.93(15)
_computing_cell_refinement 'RAPID AUTO'
_computing_data_collection 'RAPID AUTO (Rigaku, ????)'
_computing_data_reduction 'RAPID AUTO'
_computing_molecular_graphics 'CrystalStructure 4.0'
_computing_publication_material 'CrystalStructure 4.0 (Rigaku, 2010)'
_computing_structure_refinement 'CRYSTALS (Carruthers, et al., 1999)'
_computing_structure_solution 'SIR92 (Altomare, et al., 1994)'
_diffrn_ambient_temperature 123
_diffrn_detector_area_resol_mean 10.000
_diffrn_measured_fraction_theta_full 0.996
_diffrn_measured_fraction_theta_max 0.996
_diffrn_measurement_device_type 'Rigaku R-AXIS RAPID'
_diffrn_measurement_method \w
_diffrn_radiation_type 'Cu K\a'
_diffrn_radiation_wavelength 1.54187
_diffrn_reflns_av_R_equivalents 0.0529
_diffrn_reflns_limit_h_max 22
_diffrn_reflns_limit_h_min -22
_diffrn_reflns_limit_k_max 9
_diffrn_reflns_limit_k_min -9
_diffrn_reflns_limit_l_max 13
_diffrn_reflns_limit_l_min -13
_diffrn_reflns_number 17556
_diffrn_reflns_theta_full 68.25
_diffrn_reflns_theta_max 68.25
_diffrn_standards_number 0
_exptl_absorpt_coefficient_mu 2.070
_exptl_absorpt_correction_T_max 0.537
_exptl_absorpt_correction_T_min 0.432
_exptl_absorpt_correction_type multi-scan
_exptl_absorpt_process_details 'ABSCOR (Rigaku, 1995)'
_exptl_crystal_colour colorless
_exptl_crystal_density_diffrn 1.323
_exptl_crystal_density_method 'not measured'
_exptl_crystal_description prism
_exptl_crystal_F_000 696.00
_exptl_crystal_size_max 0.400
_exptl_crystal_size_mid 0.400
_exptl_crystal_size_min 0.300
_refine_diff_density_max 0.981
_refine_diff_density_min -1.730
_refine_ls_extinction_method none
_refine_ls_goodness_of_fit_ref 0.594
_refine_ls_hydrogen_treatment constr
_refine_ls_number_parameters 235
_refine_ls_number_reflns 2715
_refine_ls_R_factor_gt 0.0728
_refine_ls_shift/su_max 0.000
_refine_ls_structure_factor_coef Fsqd
_refine_ls_weighting_details 'w = 1/[0.0400Fo^2^ + 1.0000\s(Fo^2^)]/(4Fo^2^)'
_refine_ls_weighting_scheme calc
_refine_ls_wR_factor_ref 0.2357
_reflns_number_gt 2715
_reflns_number_total 3064
_reflns_threshold_expression F^2^>2.0\s(F^2^)
_cod_data_source_file ol500062a_si_002.cif
_cod_data_source_block t314maj
_cod_database_code 1513432

loop_
_symmetry_equiv_pos_site_id
_symmetry_equiv_pos_as_xyz
1 +X,+Y,+Z
2 -X,1/2+Y,1/2-Z
3 -X,-Y,-Z
4 +X,1/2-Y,1/2+Z

loop_
_atom_site_label
_atom_site_type_symbol
_atom_site_fract_x
_atom_site_fract_y
_atom_site_fract_z
_atom_site_U_iso_or_equiv
_atom_site_adp_type
_atom_site_occupancy
_atom_site_symmetry_multiplicity
_atom_site_calc_flag
_atom_site_refinement_flags
Cl1 Cl 0.47349(12) 0.1812(4) 0.6984(3) 0.0279(7) Uiso 0.5000 4 d .
Cl2 Cl 0.4682(3) 0.1574(6) 0.6736(4) 0.0432(15) Uiso 0.2500 4 d .
Cl3 Cl 0.4771(3) 0.2122(6) 0.7186(4) 0.0402(15) Uiso 0.2500 4 d .
O1 O 0.01404(9) -0.1306(2) 0.89858(13) 0.0272(5) Uani 1.0 4 d .
N1 N 0.11256(12) 0.0966(3) 0.57086(15) 0.0320(6) Uani 1.0 4 d .
N2 N 0.13110(11) 0.5394(3) 0.78392(16) 0.0273(6) Uani 1.0 4 d .
C5 C 0.17312(12) 0.1206(3) 0.86484(16) 0.0198(6) Uani 1.0 4 d .
C6 C 0.24940(13) -0.1670(3) 1.00664(19) 0.0253(7) Uani 1.0 4 d .
C7 C 0.24805(12) 0.1335(3) 0.82124(17) 0.0212(6) Uani 1.0 4 d .
C8 C 0.11235(13) 0.1493(3) 0.66323(18) 0.0227(6) Uani 1.0 4 d .
C9 C 0.29779(14) 0.2460(4) 0.8741(2) 0.0283(7) Uani 1.0 4 d .
C10 C 0.11128(13) 0.2120(3) 0.78444(17) 0.0204(6) Uani 1.0 4 d .
C11 C 0.12176(11) 0.3950(3) 0.78457(16) 0.0209(6) Uani 1.0 4 d .
C12 C 0.16820(13) -0.1493(3) 0.99371(18) 0.0240(6) Uani 1.0 4 d .
C13 C 0.36687(14) 0.2620(4) 0.8376(3) 0.0344(8) Uani 1.0 4 d .
C14 C 0.26959(13) 0.0342(3) 0.72970(19) 0.0266(6) Uani 1.0 4 d .
C15 C 0.14089(12) -0.0560(3) 0.88152(17) 0.0193(6) Uani 1.0 4 d .
C16 C 0.33870(15) 0.0498(4) 0.6913(2) 0.0331(7) Uani 1.0 4 d .
C17 C 0.38661(15) 0.1634(4) 0.7458(3) 0.0354(8) Uani 1.0 4 d .
C18 C 0.05903(12) -0.0273(3) 0.87533(17) 0.0212(6) Uani 1.0 4 d .
C19 C 0.40156(14) -0.1787(4) 1.0178(3) 0.0334(8) Uani 1.0 4 d .
C20 C 0.29152(13) -0.0762(4) 1.09117(19) 0.0287(7) Uani 1.0 4 d .
C21 C 0.36648(14) -0.0826(4) 1.0972(2) 0.0342(7) Uani 1.0 4 d .
C22 C 0.04149(12) 0.1529(3) 0.83636(17) 0.0213(6) Uani 1.0 4 d .
C23 C 0.28531(14) -0.2666(3) 0.92934(19) 0.0291(7) Uani 1.0 4 d .
C24 C 0.36008(14) -0.2710(4) 0.9334(2) 0.0336(8) Uani 1.0 4 d .
H1 H 0.0307 0.2212 0.9027 0.0253 Uiso 1.0 4 calc R
H2 H -0.0000 0.1530 0.7794 0.0257 Uiso 1.0 4 calc R
H3 H 0.1755 0.1765 0.9408 0.0236 Uiso 1.0 4 calc R
H4 H 0.1515 -0.1260 0.8148 0.0230 Uiso 1.0 4 calc R
H5 H 0.1485 -0.2629 0.9940 0.0288 Uiso 1.0 4 calc R
H6 H 0.1540 -0.0887 1.0615 0.0286 Uiso 1.0 4 calc R
H7 H 0.2849 0.3115 0.9362 0.0338 Uiso 1.0 4 calc R
H8 H 0.3995 0.3388 0.8735 0.0410 Uiso 1.0 4 calc R
H9 H 0.2374 -0.0439 0.6943 0.0319 Uiso 1.0 4 calc R
H10 H 0.3522 -0.0147 0.6291 0.0396 Uiso 1.0 4 calc R
H11 H 0.4520 -0.1815 1.0215 0.0394 Uiso 1.0 4 calc R
H12 H 0.2686 -0.0097 1.1438 0.0342 Uiso 1.0 4 calc R
H13 H 0.3934 -0.0219 1.1545 0.0403 Uiso 1.0 4 calc R
H14 H 0.2580 -0.3298 0.8737 0.0345 Uiso 1.0 4 calc R
H15 H 0.3830 -0.3366 0.8803 0.0404 Uiso 1.0 4 calc R

loop_
_atom_site_aniso_label
_atom_site_aniso_U_11
_atom_site_aniso_U_22
_atom_site_aniso_U_33
_atom_site_aniso_U_12
_atom_site_aniso_U_13
_atom_site_aniso_U_23
O1 0.0337(10) 0.0205(10) 0.0268(9) -0.0065(7) -0.0009(7) 0.0037(7)
N1 0.0489(14) 0.0279(13) 0.0186(10) 0.0055(10) -0.0013(8) -0.0020(9)
N2 0.0377(13) 0.0199(12) 0.0235(9) -0.0025(9) -0.0034(8) -0.0005(8)
C5 0.0283(12) 0.0149(12) 0.0155(10) 0.0006(9) -0.0027(8) -0.0014(8)
C6 0.0349(15) 0.0219(13) 0.0183(11) -0.0006(10) -0.0029(9) 0.0074(9)
C7 0.0277(13) 0.0161(12) 0.0194(10) 0.0003(9) -0.0001(8) 0.0050(8)
C8 0.0305(13) 0.0175(12) 0.0196(12) 0.0011(9) -0.0014(9) 0.0024(9)
C9 0.0327(14) 0.0277(14) 0.0238(12) -0.0016(10) -0.0019(10) 0.0007(9)
C10 0.0295(12) 0.0148(11) 0.0163(10) 0.0005(9) -0.0015(8) -0.0010(8)
C11 0.0238(11) 0.0215(14) 0.0169(10) -0.0002(9) -0.0006(8) 0.0005(9)
C12 0.0318(13) 0.0208(12) 0.0188(11) 0.0016(9) -0.0017(9) 0.0052(8)
C13 0.0280(15) 0.0345(16) 0.0396(15) -0.0069(11) -0.0051(11) 0.0069(11)
C14 0.0329(13) 0.0232(13) 0.0239(11) 0.0027(10) 0.0027(9) 0.0015(9)
C15 0.0263(13) 0.0158(12) 0.0154(10) -0.0002(9) -0.0008(8) 0.0002(8)
C16 0.0403(16) 0.0289(14) 0.0306(13) 0.0083(11) 0.0062(11) 0.0056(10)
C17 0.0332(15) 0.0351(16) 0.0380(14) 0.0059(11) 0.0030(11) 0.0170(11)
C18 0.0319(13) 0.0172(12) 0.0140(10) -0.0035(9) -0.0006(8) -0.0019(8)
C19 0.0263(14) 0.0381(17) 0.0345(14) -0.0003(10) -0.0056(11) 0.0066(11)
C20 0.0368(15) 0.0269(14) 0.0216(11) 0.0026(10) -0.0035(10) -0.0004(9)
C21 0.0396(15) 0.0286(15) 0.0324(13) -0.0029(12) -0.0099(11) -0.0005(11)
C22 0.0240(12) 0.0215(12) 0.0179(10) -0.0004(9) -0.0014(9) 0.0017(8)
C23 0.0375(15) 0.0257(13) 0.0230(12) 0.0013(11) -0.0052(10) -0.0041(10)
C24 0.0364(15) 0.0354(16) 0.0288(13) 0.0059(11) 0.0008(11) -0.0016(11)

loop_
_atom_type_symbol
_atom_type_description
_atom_type_scat_dispersion_real
_atom_type_scat_dispersion_imag
_atom_type_scat_source
C C 0.0181 0.0091
;
International Tables for Crystallography
(1992, Vol. C, Tables 4.2.6.8 and 6.1.1.4)
;
H H 0.0000 0.0000
;
International Tables for Crystallography
(1992, Vol. C, Table 6.1.1.4)
;
O O 0.0492 0.0322
;
International Tables for Crystallography
(1992, Vol. C, Tables 4.2.6.8 and 6.1.1.4)
;
N N 0.0311 0.0180
;
International Tables for Crystallography
(1992, Vol. C, Tables 4.2.6.8 and 6.1.1.4)
;
Cl Cl 0.3639 0.7018
;
International Tables for Crystallography
(1992, Vol. C, Tables 4.2.6.8 and 6.1.1.4)
;

loop_
_geom_angle_atom_site_label_1
_geom_angle_atom_site_label_2
_geom_angle_atom_site_label_3
_geom_angle
_geom_angle_publ_flag
C7 C5 C10 114.21(17) yes
C7 C5 C15 118.42(19) yes
C10 C5 C15 102.69(17) yes
C12 C6 C20 121.2(2) yes
C12 C6 C23 120.6(2) yes
C20 C6 C23 118.0(3) yes
C5 C7 C9 119.3(2) yes
C5 C7 C14 122.3(2) yes
C9 C7 C14 118.4(3) yes
N1 C8 C10 178.1(3) yes
C7 C9 C13 121.4(3) yes
C5 C10 C8 109.61(19) yes
C5 C10 C11 111.22(18) yes
C5 C10 C22 102.72(17) yes
C8 C10 C11 108.72(18) yes
C8 C10 C22 109.77(19) yes
C11 C10 C22 114.64(19) yes
N2 C11 C10 178.9(3) yes
C6 C12 C15 112.79(19) yes
C9 C13 C17 119.0(3) yes
C7 C14 C16 120.9(3) yes
C5 C15 C12 115.88(17) yes
C5 C15 C18 104.50(17) yes
C12 C15 C18 111.67(18) yes
C14 C16 C17 119.1(3) yes
Cl1 C17 Cl2 11.35(17) yes
Cl1 C17 Cl3 11.14(18) yes
Cl1 C17 C13 119.9(3) yes
Cl1 C17 C16 118.9(3) yes
Cl2 C17 Cl3 22.3(2) yes
Cl2 C17 C13 130.9(3) yes
Cl2 C17 C16 107.8(3) yes
Cl3 C17 C13 108.7(3) yes
Cl3 C17 C16 130.1(3) yes
C13 C17 C16 121.2(3) yes
O1 C18 C15 125.7(2) yes
O1 C18 C22 124.3(2) yes
C15 C18 C22 109.92(18) yes
C21 C19 C24 119.1(3) yes
C6 C20 C21 121.1(3) yes
C19 C21 C20 120.3(3) yes
C10 C22 C18 103.60(18) yes
C6 C23 C24 121.1(3) yes
C19 C24 C23 120.3(3) yes
C7 C5 H3 106.786 no
C10 C5 H3 107.260 no
C15 C5 H3 106.829 no
C7 C9 H7 119.806 no
C13 C9 H7 118.770 no
C6 C12 H5 106.484 no
C6 C12 H6 107.238 no
C15 C12 H5 110.414 no
C15 C12 H6 110.399 no
H5 C12 H6 109.369 no
C9 C13 H8 120.454 no
C17 C13 H8 120.503 no
C7 C14 H9 119.702 no
C16 C14 H9 119.411 no
C5 C15 H4 108.216 no
C12 C15 H4 108.436 no
C18 C15 H4 107.806 no
C14 C16 H10 120.361 no
C17 C16 H10 120.584 no
C21 C19 H11 120.039 no
C24 C19 H11 120.815 no
C6 C20 H12 119.307 no
C21 C20 H12 119.571 no
C19 C21 H13 120.059 no
C20 C21 H13 119.663 no
C10 C22 H1 111.558 no
C10 C22 H2 112.245 no
C18 C22 H1 109.961 no
C18 C22 H2 109.868 no
H1 C22 H2 109.470 no
C6 C23 H14 119.035 no
C24 C23 H14 119.845 no
C19 C24 H15 119.893 no
C23 C24 H15 119.822 no

loop_
_geom_bond_atom_site_label_1
_geom_bond_atom_site_label_2
_geom_bond_distance
_geom_bond_publ_flag
Cl1 C17 1.740(4) yes
Cl2 C17 1.779(6) yes
Cl3 C17 1.767(6) yes
O1 C18 1.210(3) yes
N1 C8 1.144(3) yes
N2 C11 1.156(3) yes
C5 C7 1.512(4) yes
C5 C10 1.588(3) yes
C5 C15 1.538(3) yes
C6 C12 1.502(4) yes
C6 C20 1.398(4) yes
C6 C23 1.396(4) yes
C7 C9 1.386(4) yes
C7 C14 1.399(4) yes
C8 C10 1.485(3) yes
C9 C13 1.380(4) yes
C10 C11 1.462(4) yes
C10 C22 1.536(4) yes
C12 C15 1.540(3) yes
C13 C17 1.387(4) yes
C14 C16 1.389(4) yes
C15 C18 1.525(4) yes
C16 C17 1.378(4) yes
C18 C22 1.523(3) yes
C19 C21 1.389(4) yes
C19 C24 1.397(4) yes
C20 C21 1.381(4) yes
C23 C24 1.378(4) yes
C5 H3 0.980 no
C9 H7 0.930 no
C12 H5 0.970 no
C12 H6 0.970 no
C13 H8 0.930 no
C14 H9 0.930 no
C15 H4 0.980 no
C16 H10 0.930 no
C19 H11 0.930 no
C20 H12 0.930 no
C21 H13 0.930 no
C22 H1 0.970 no
C22 H2 0.970 no
C23 H14 0.930 no
C24 H15 0.930 no

loop_
_geom_contact_atom_site_label_1
_geom_contact_atom_site_label_2
_geom_contact_distance
_geom_contact_publ_flag
_geom_contact_site_symmetry_2
O1 C5 3.593(3) no .
O1 C10 3.561(3) no .
O1 C12 2.974(3) no .
N1 C5 3.492(3) no .
N1 C11 3.409(3) no .
N1 C14 3.344(3) no .
N1 C22 3.453(3) no .
N2 C5 3.515(3) no .
N2 C8 3.394(3) no .
N2 C22 3.553(3) no .
C5 C6 3.080(3) no .
C6 C7 3.198(3) no .
C6 C19 2.804(4) no .
C7 C8 2.984(3) no .
C7 C11 3.123(3) no .
C7 C12 3.406(4) no .
C7 C17 2.776(4) no .
C7 C20 3.564(3) no .
C7 C23 3.453(4) no .
C8 C14 3.082(4) no .
C8 C15 3.009(3) no .
C8 C18 3.047(3) no .
C9 C10 3.528(4) no .
C9 C11 3.535(4) no .
C9 C16 2.771(4) no .
C9 C20 3.583(4) no .
C10 C14 3.349(4) no .
C13 C14 2.771(4) no .
C14 C15 3.142(4) no .
C14 C23 3.310(4) no .
C15 C20 3.544(3) no .
C15 C23 3.157(4) no .
C20 C24 2.766(4) no .
C21 C23 2.768(4) no .
Cl1 C24 3.554(4) no 2_656
Cl2 C24 3.536(6) no 2_656
Cl3 C21 3.598(5) no 3_657
Cl3 C24 3.599(6) no 2_656
O1 O1 3.195(3) no 3_557
O1 N1 3.222(3) no 2_546
O1 N2 3.542(3) no 2_546
O1 C8 2.955(3) no 2_546
O1 C10 3.256(3) no 2_546
O1 C11 3.157(3) no 2_546
O1 C18 3.276(3) no 3_557
O1 C22 3.302(3) no 2_546
O1 C22 3.304(3) no 3_557
N1 O1 3.222(3) no 2_556
N1 N2 3.522(3) no 4_554
N1 C5 3.510(3) no 4_554
N1 C11 3.320(3) no 4_554
N1 C22 3.524(3) no 4_554
N2 O1 3.542(3) no 2_556
N2 N1 3.522(3) no 4_555
N2 C12 3.484(3) no 1_565
N2 C12 3.576(3) no 4_554
N2 C15 3.395(3) no 1_565
N2 C22 3.493(3) no 2_556
N2 C23 3.541(3) no 1_565
C5 N1 3.510(3) no 4_555
C8 O1 2.955(3) no 2_556
C10 O1 3.256(3) no 2_556
C11 O1 3.157(3) no 2_556
C11 N1 3.320(3) no 4_555
C12 N2 3.484(3) no 1_545
C12 N2 3.576(3) no 4_555
C15 N2 3.395(3) no 1_545
C18 O1 3.276(3) no 3_557
C21 Cl3 3.598(5) no 3_657
C22 O1 3.302(3) no 2_556
C22 O1 3.304(3) no 3_557
C22 N1 3.524(3) no 4_555
C22 N2 3.493(3) no 2_546
C23 N2 3.541(3) no 1_545
C24 Cl1 3.554(4) no 2_646
C24 Cl2 3.536(6) no 2_646
C24 Cl3 3.599(6) no 2_646
Cl1 H8 2.8161 no .
Cl1 H10 2.7890 no .
Cl2 H8 3.0731 no .
Cl2 H10 2.5567 no .
Cl3 H8 2.5785 no .
Cl3 H10 3.0399 no .
O1 H1 2.8014 no .
O1 H2 2.6346 no .
O1 H4 2.7857 no .
O1 H5 2.8374 no .
O1 H6 3.0924 no .
N1 H2 3.3299 no .
N1 H4 3.3505 no .
N1 H9 2.8396 no .
N2 H1 3.4721 no .
N2 H3 3.4599 no .
C5 H1 2.8138 no .
C5 H2 3.2816 no .
C5 H5 3.4274 no .
C5 H6 2.8527 no .
C5 H7 2.6382 no .
C5 H9 2.7090 no .
C6 H3 3.1102 no .
C6 H4 2.7648 no .
C6 H13 3.2549 no .
C6 H15 3.2512 no .
C7 H4 2.7168 no .
C7 H8 3.2503 no .
C7 H10 3.2632 no .
C8 H1 3.2975 no .
C8 H2 2.5567 no .
C8 H3 3.3284 no .
C8 H4 2.8518 no .
C8 H9 2.7691 no .
C9 H3 2.5031 no .
C9 H9 3.2333 no .
C10 H4 2.7918 no .
C10 H9 3.3144 no .
C11 H1 2.6332 no .
C11 H2 2.9515 no .
C11 H3 2.6358 no .
C11 H7 3.4284 no .
C12 H3 2.6561 no .
C12 H12 2.6746 no .
C12 H14 2.6580 no .
C13 H10 3.2486 no .
C14 H3 3.2983 no .
C14 H4 2.7677 no .
C14 H7 3.2356 no .
C14 H14 3.3411 no .
C15 H1 3.0152 no .
C15 H2 3.2280 no .
C15 H9 2.9067 no .
C15 H14 3.0679 no .
C16 H8 3.2469 no .
C17 H7 3.2194 no .
C17 H9 3.2223 no .
C18 H3 2.7471 no .
C18 H5 2.7803 no .
C18 H6 2.7082 no .
C19 H12 3.2382 no .
C19 H14 3.2450 no .
C20 H3 3.3196 no .
C20 H5 3.1542 no .
C20 H6 2.5373 no .
C20 H7 3.5493 no .
C20 H11 3.2401 no .
C20 H14 3.2342 no .
C21 H15 3.2420 no .
C22 H3 2.6732 no .
C22 H4 3.0232 no .
C23 H4 2.9290 no .
C23 H5 2.6882 no .
C23 H6 3.2800 no .
C23 H9 3.2971 no .
C23 H11 3.2482 no .
C23 H12 3.2355 no .
C24 H13 3.2441 no .
H1 H3 2.6987 no .
H2 H4 3.5634 no .
H3 H4 2.8184 no .
H3 H5 3.5737 no .
H3 H6 2.5664 no .
H3 H7 2.2903 no .
H3 H9 3.5981 no .
H3 H12 3.1593 no .
H4 H5 2.3375 no .
H4 H6 2.8567 no .
H4 H9 2.2835 no .
H4 H14 2.5930 no .
H5 H12 3.3645 no .
H5 H14 2.5934 no .
H6 H12 2.3357 no .
H6 H14 3.5589 no .
H7 H8 2.2989 no .
H7 H12 3.5220 no .
H9 H10 2.3155 no .
H9 H14 3.0708 no .
H11 H13 2.3201 no .
H11 H15 2.3367 no .
H12 H13 2.3007 no .
H14 H15 2.3035 no .
Cl1 H11 3.1700 no 2_656
Cl1 H11 3.4113 no 3_657
Cl1 H13 3.1393 no 3_657
Cl1 H13 3.0990 no 4_554
Cl1 H15 2.8710 no 2_656
Cl2 H8 3.5811 no 2_646
Cl2 H8 3.5933 no 4_554
Cl2 H11 3.0615 no 2_656
Cl2 H13 3.2888 no 3_657
Cl2 H13 3.1999 no 4_554
Cl2 H15 2.8640 no 2_656
Cl3 H11 3.2638 no 2_656
Cl3 H11 3.1851 no 3_657
Cl3 H13 3.0944 no 3_657
Cl3 H13 2.9619 no 4_554
Cl3 H15 2.9294 no 2_656
O1 H1 2.5976 no 3_557
O1 H2 2.6710 no 2_546
N1 H1 2.7698 no 4_554
N1 H3 2.6641 no 4_554
N1 H5 2.8807 no 4_544
N2 H2 2.6312 no 2_556
N2 H4 2.6953 no 1_565
N2 H5 2.8810 no 1_565
N2 H6 2.6619 no 4_554
N2 H12 3.1228 no 4_554
N2 H14 2.6943 no 1_565
C6 H9 3.1693 no 4_545
C6 H10 3.3956 no 4_545
C8 H1 3.4132 no 4_554
C8 H3 3.2105 no 4_554
C9 H12 3.3885 no 4_554
C9 H14 3.4373 no 1_565
C11 H2 3.0836 no 2_556
C11 H6 3.0932 no 4_554
C11 H12 3.3909 no 4_554
C11 H14 3.4251 no 1_565
C12 H9 3.5245 no 4_545
C13 H12 3.3918 no 4_554
C13 H13 3.0159 no 4_554
C13 H15 3.2253 no 1_565
C16 H7 3.2237 no 4_554
C17 H13 3.0335 no 4_554
C18 H1 3.5097 no 3_557
C18 H2 3.2362 no 2_546
C19 H10 2.9251 no 4_545
C20 H9 3.4122 no 4_545
C20 H10 3.4436 no 4_545
C20 H14 3.4457 no 4_545
C21 H10 3.2222 no 4_545
C21 H15 3.3188 no 4_545
C23 H7 3.3407 no 1_545
C23 H9 3.5767 no 4_545
C23 H10 3.0644 no 4_545
C24 H7 3.5856 no 1_545
C24 H8 3.2602 no 1_545
C24 H10 2.8366 no 4_545
H1 O1 2.5976 no 3_557
H1 N1 2.7698 no 4_555
H1 C8 3.4132 no 4_555
H1 C18 3.5097 no 3_557
H2 O1 2.6710 no 2_556
H2 N2 2.6312 no 2_546
H2 C11 3.0836 no 2_546
H2 C18 3.2362 no 2_556
H2 H4 3.4046 no 2_556
H2 H6 3.5392 no 3_557
H3 N1 2.6641 no 4_555
H3 C8 3.2105 no 4_555
H4 N2 2.6953 no 1_545
H4 H2 3.4046 no 2_546
H5 N1 2.8807 no 4_545
H5 N2 2.8810 no 1_545
H5 H9 3.1269 no 4_545
H6 N2 2.6619 no 4_555
H6 C11 3.0932 no 4_555
H6 H2 3.5392 no 3_557
H6 H9 3.5788 no 4_545
H7 C16 3.2236 no 4_555
H7 C23 3.3407 no 1_565
H7 C24 3.5856 no 1_565
H7 H10 2.9412 no 4_555
H7 H14 2.9622 no 1_565
H7 H15 3.4108 no 1_565
H8 Cl2 3.5811 no 2_656
H8 Cl2 3.5933 no 4_555
H8 C24 3.2602 no 1_565
H8 H10 3.4352 no 4_555
H8 H11 3.1646 no 3_657
H8 H13 2.9063 no 4_554
H8 H15 2.5892 no 1_565
H9 C6 3.1693 no 4_544
H9 C12 3.5245 no 4_544
H9 C20 3.4122 no 4_544
H9 C23 3.5767 no 4_544
H9 H5 3.1269 no 4_544
H9 H6 3.5788 no 4_544
H10 C6 3.3956 no 4_544
H10 C19 2.9251 no 4_544
H10 C20 3.4436 no 4_544
H10 C21 3.2222 no 4_544
H10 C23 3.0644 no 4_544
H10 C24 2.8366 no 4_544
H10 H7 2.9412 no 4_554
H10 H8 3.4352 no 4_554
H10 H11 3.3286 no 4_544
H10 H14 3.5244 no 4_544
H10 H15 3.1936 no 4_544
H11 Cl1 3.1700 no 2_646
H11 Cl1 3.4113 no 3_657
H11 Cl2 3.0615 no 2_646
H11 Cl3 3.2638 no 2_646
H11 Cl3 3.1851 no 3_657
H11 H8 3.1646 no 3_657
H11 H10 3.3286 no 4_545
H11 H11 3.4324 no 3_657
H12 N2 3.1228 no 4_555
H12 C9 3.3885 no 4_555
H12 C11 3.3909 no 4_555
H12 C13 3.3918 no 4_555
H12 H14 2.9609 no 4_545
H12 H15 3.5335 no 4_545
H13 Cl1 3.1393 no 3_657
H13 Cl1 3.0990 no 4_555
H13 Cl2 3.2888 no 3_657
H13 Cl2 3.1999 no 4_555
H13 Cl3 3.0944 no 3_657
H13 Cl3 2.9619 no 4_555
H13 C13 3.0159 no 4_555
H13 C17 3.0335 no 4_555
H13 H8 2.9063 no 4_555
H13 H15 2.8551 no 4_545
H14 N2 2.6943 no 1_545
H14 C9 3.4373 no 1_545
H14 C11 3.4251 no 1_545
H14 C20 3.4457 no 4_544
H14 H7 2.9622 no 1_545
H14 H10 3.5244 no 4_545
H14 H12 2.9609 no 4_544
H15 Cl1 2.8710 no 2_646
H15 Cl2 2.8640 no 2_646
H15 Cl3 2.9294 no 2_646
H15 C13 3.2253 no 1_545
H15 C21 3.3188 no 4_544
H15 H7 3.4108 no 1_545
H15 H8 2.5892 no 1_545
H15 H10 3.1936 no 4_545
H15 H12 3.5335 no 4_544
H15 H13 2.8551 no 4_544

loop_
_geom_torsion_atom_site_label_1
_geom_torsion_atom_site_label_2
_geom_torsion_atom_site_label_3
_geom_torsion_atom_site_label_4
_geom_torsion
_geom_torsion_publ_flag
C7 C5 C10 C8 53.8(3) no
C7 C5 C10 C11 -66.5(2) no
C7 C5 C10 C22 170.41(15) no
C10 C5 C7 C9 103.4(2) no
C10 C5 C7 C14 -77.2(3) no
C7 C5 C15 C12 79.5(2) no
C7 C5 C15 C18 -157.17(15) no
C15 C5 C7 C9 -135.42(18) no
C15 C5 C7 C14 43.9(3) no
C10 C5 C15 C12 -153.64(16) no
C10 C5 C15 C18 -30.31(18) no
C15 C5 C10 C8 -75.74(19) no
C15 C5 C10 C11 164.01(15) no
C15 C5 C10 C22 40.91(18) no
C12 C6 C20 C21 -174.93(19) no
C20 C6 C12 C15 109.8(3) no
C12 C6 C23 C24 173.70(19) no
C23 C6 C12 C15 -66.0(3) no
C20 C6 C23 C24 -2.2(4) no
C23 C6 C20 C21 0.9(4) no
C5 C7 C9 C13 179.84(18) no
C5 C7 C14 C16 179.63(17) no
C9 C7 C14 C16 -1.0(4) no
C14 C7 C9 C13 0.5(4) no
C7 C9 C13 C17 0.2(4) no
C5 C10 C22 C18 -34.89(18) no
C8 C10 C22 C18 81.64(19) no
C11 C10 C22 C18 -155.67(15) no
C6 C12 C15 C5 -55.9(3) no
C6 C12 C15 C18 -175.43(16) no
C9 C13 C17 Cl1 -179.9(2) no
C9 C13 C17 Cl2 177.1(3) no
C9 C13 C17 Cl3 179.7(2) no
C9 C13 C17 C16 -0.3(4) no
C7 C14 C16 C17 0.9(4) no
C5 C15 C18 O1 -170.29(18) no
C5 C15 C18 C22 9.13(19) no
C12 C15 C18 O1 -44.3(3) no
C12 C15 C18 C22 135.14(16) no
C14 C16 C17 Cl1 179.4(2) no
C14 C16 C17 Cl2 -178.2(2) no
C14 C16 C17 Cl3 179.8(2) no
C14 C16 C17 C13 -0.2(4) no
O1 C18 C22 C10 -163.87(18) no
C15 C18 C22 C10 16.70(19) no
C21 C19 C24 C23 -0.0(4) no
C24 C19 C21 C20 -1.2(4) no
C6 C20 C21 C19 0.7(4) no
C6 C23 C24 C19 1.8(4) no
